data_7015878
loop_
_publ_author_name
'Fischmann, Adam J.'
'Spiccia, Leone'

_publ_section_title
;
 The first homoleptic gold(I) thiosulfonate complex.
;
_journal_issue 18
_journal_name_full 'Dalton transactions (Cambridge, England : 2003)'
_journal_page_first 4803
_journal_page_last 4805
_journal_paper_doi 10.1039/c1dt10206k
_journal_volume 40
_journal_year 2011
_chemical_formula_moiety 'C8 H20 N, C2 H6 Au O4 S4'
_chemical_formula_sum 'C10 H26 Au N O4 S4'
_chemical_formula_weight 549.52
_chemical_name_common AF-5-62
_chemical_name_systematic
;
?
;
_space_group_IT_number 14
_symmetry_cell_setting monoclinic
_symmetry_space_group_name_Hall '-P 2yn'
_symmetry_space_group_name_H-M 'P 1 21/n 1'
_atom_sites_solution_hydrogens geom
_atom_sites_solution_primary direct
_atom_sites_solution_secondary difmap
_audit_creation_method SHELXL-97
_cell_angle_alpha 90.00
_cell_angle_beta 98.1490(10)
_cell_angle_gamma 90.00
_cell_formula_units_Z 4
_cell_length_a 8.4798(3)
_cell_length_b 17.8233(5)
_cell_length_c 12.3106(4)
_cell_measurement_reflns_used 577
_cell_measurement_temperature 123(2)
_cell_measurement_theta_max 30
_cell_measurement_theta_min 0
_cell_volume 1841.81(10)
_computing_cell_refinement 'Apex II (Bruker 2005)'
_computing_data_collection 'Apex II (Bruker 2005)'
_computing_data_reduction 'Apex II (Bruker 2005)'
_computing_structure_refinement 'SHELXL-97 (Sheldrick, 1997)'
_computing_structure_solution 'SHELXS-97 (Sheldrick, 1990)'
_diffrn_ambient_temperature 123(2)
_diffrn_measured_fraction_theta_full 0.999
_diffrn_measured_fraction_theta_max 0.852
_diffrn_measurement_device_type 'Bruker Apex II'
_diffrn_measurement_method 'thin slice phi/omega scans'
_diffrn_radiation_monochromator graphite
_diffrn_radiation_source 'fine-focus sealed tube'
_diffrn_radiation_type MoK\a
_diffrn_radiation_wavelength 0.71073
_diffrn_reflns_av_R_equivalents 0.0191
_diffrn_reflns_av_sigmaI/netI 0.0188
_diffrn_reflns_limit_h_max 14
_diffrn_reflns_limit_h_min -14
_diffrn_reflns_limit_k_max 29
_diffrn_reflns_limit_k_min -28
_diffrn_reflns_limit_l_max 20
_diffrn_reflns_limit_l_min -15
_diffrn_reflns_number 33725
_diffrn_reflns_theta_full 30.00
_diffrn_reflns_theta_max 38.69
_diffrn_reflns_theta_min 2.02
_exptl_absorpt_coefficient_mu 8.450
_exptl_absorpt_correction_T_max 0.2828
_exptl_absorpt_correction_T_min 0.1372
_exptl_absorpt_correction_type empirical
_exptl_absorpt_process_details SADABS
_exptl_crystal_colour Colourless
_exptl_crystal_density_diffrn 1.982
_exptl_crystal_density_method 'not measured'
_exptl_crystal_description Block
_exptl_crystal_F_000 1072
_exptl_crystal_size_max 0.39
_exptl_crystal_size_mid 0.20
_exptl_crystal_size_min 0.20
_refine_diff_density_max 5.498
_refine_diff_density_min -1.420
_refine_diff_density_rms 0.155
_refine_ls_extinction_method none
_refine_ls_goodness_of_fit_ref 1.239
_refine_ls_hydrogen_treatment constr
_refine_ls_matrix_type full
_refine_ls_number_parameters 188
_refine_ls_number_reflns 8947
_refine_ls_number_restraints 0
_refine_ls_restrained_S_all 1.239
_refine_ls_R_factor_all 0.0317
_refine_ls_R_factor_gt 0.0269
_refine_ls_shift/su_max 0.005
_refine_ls_shift/su_mean 0.000
_refine_ls_structure_factor_coef Fsqd
_refine_ls_weighting_details 'calc w=1/[\s^2^(Fo^2^)+(0.0172P)^2^+4.6119P] where P=(Fo^2^+2Fc^2^)/3'
_refine_ls_weighting_scheme calc
_refine_ls_wR_factor_gt 0.0626
_refine_ls_wR_factor_ref 0.0638
_reflns_number_gt 8126
_reflns_number_total 8947
_reflns_threshold_expression >2sigma(I)
_cod_data_source_file c1dt10206k.txt
_cod_data_source_block C:\X-Ray\AF-5-62\Final.CIF
_cod_depositor_comments
;
The following automatic conversions were performed:
'_exptl_absorpt_correction_type' value 'Empirical' changed to 'empirical'
according to '/home/saulius/struct/CIF-dictionaries/cif_core.dic'
dictionary named 'cif_core.dic' version 2.4.1 from 2010-06-29.

Automatic conversion script
Id: cif_fix_enum 1555 2011-01-17 13:19:09Z saulius 
;
_cod_original_sg_symbol_H-M 'P 21/n'
_cod_database_code 7015878

loop_
_symmetry_equiv_pos_as_xyz
'x, y, z'
'-x+1/2, y+1/2, -z+1/2'
'-x, -y, -z'
'x-1/2, -y-1/2, z-1/2'

loop_
_atom_site_label
_atom_site_type_symbol
_atom_site_fract_x
_atom_site_fract_y
_atom_site_fract_z
_atom_site_U_iso_or_equiv
_atom_site_adp_type
_atom_site_occupancy
_atom_site_symmetry_multiplicity
_atom_site_calc_flag
_atom_site_refinement_flags
_atom_site_disorder_assembly
_atom_site_disorder_group
Au1 Au 0.450886(11) 0.505235(5) 0.873775(7) 0.01519(3) Uani 1 1 d . . .
S1 S 0.70417(8) 0.45794(4) 0.87903(5) 0.01730(10) Uani 1 1 d . . .
S3 S 0.19483(8) 0.54975(4) 0.84262(5) 0.01988(11) Uani 1 1 d . . .
S4 S 0.16128(7) 0.54656(3) 0.67543(5) 0.01448(9) Uani 1 1 d . . .
S2 S 0.67146(7) 0.41005(3) 0.72758(5) 0.01437(9) Uani 1 1 d . . .
O1 O 0.8147(2) 0.36801(12) 0.71649(16) 0.0204(4) Uani 1 1 d . . .
O4 O 0.0095(2) 0.58250(12) 0.63848(16) 0.0218(4) Uani 1 1 d . . .
O3 O 0.2979(2) 0.57585(11) 0.63088(16) 0.0199(3) Uani 1 1 d . . .
O2 O 0.5234(2) 0.36840(12) 0.70835(17) 0.0215(4) Uani 1 1 d . . .
C2 C 0.1439(3) 0.45065(14) 0.6365(2) 0.0185(4) Uani 1 1 d . . .
H2A H 0.1226 0.4469 0.5564 0.028 Uiso 1 1 calc R . .
H2B H 0.0561 0.4277 0.6685 0.028 Uiso 1 1 calc R . .
H2C H 0.2435 0.4245 0.6633 0.028 Uiso 1 1 calc R . .
C1 C 0.6576(3) 0.48431(16) 0.6317(2) 0.0216(5) Uani 1 1 d . . .
H1A H 0.6475 0.4637 0.5572 0.032 Uiso 1 1 calc R . .
H1B H 0.7537 0.5154 0.6454 0.032 Uiso 1 1 calc R . .
H1C H 0.5640 0.5150 0.6392 0.032 Uiso 1 1 calc R . .
N1 N 0.3189(2) 0.78435(11) 0.53351(17) 0.0140(3) Uani 1 1 d . . .
C5 C 0.4429(3) 0.72471(14) 0.5228(2) 0.0190(4) Uani 1 1 d . . .
H5A H 0.4222 0.7035 0.4478 0.023 Uiso 1 1 calc R . .
H5B H 0.4291 0.6837 0.5749 0.023 Uiso 1 1 calc R . .
C9 C 0.1595(3) 0.74566(14) 0.5042(2) 0.0169(4) Uani 1 1 d . . .
H9A H 0.1507 0.7274 0.4276 0.020 Uiso 1 1 calc R . .
H9B H 0.1562 0.7013 0.5522 0.020 Uiso 1 1 calc R . .
C7 C 0.3359(3) 0.85024(15) 0.4577(2) 0.0208(5) Uani 1 1 d . . .
H7A H 0.2555 0.8886 0.4692 0.025 Uiso 1 1 calc R . .
H7B H 0.4424 0.8730 0.4787 0.025 Uiso 1 1 calc R . .
C3 C 0.3367(3) 0.81634(14) 0.6482(2) 0.0192(4) Uani 1 1 d . . .
H3A H 0.2574 0.8569 0.6500 0.023 Uiso 1 1 calc R . .
H3B H 0.4439 0.8392 0.6651 0.023 Uiso 1 1 calc R . .
C10 C 0.0171(3) 0.7949(2) 0.5149(3) 0.0266(6) Uani 1 1 d . . .
H10A H 0.0228 0.8121 0.5909 0.040 Uiso 1 1 calc R . .
H10B H -0.0811 0.7661 0.4946 0.040 Uiso 1 1 calc R . .
H10C H 0.0173 0.8383 0.4661 0.040 Uiso 1 1 calc R . .
C4 C 0.3159(4) 0.76020(17) 0.7372(2) 0.0279(6) Uani 1 1 d . . .
H4A H 0.2107 0.7367 0.7212 0.042 Uiso 1 1 calc R . .
H4B H 0.3250 0.7859 0.8082 0.042 Uiso 1 1 calc R . .
H4C H 0.3986 0.7215 0.7399 0.042 Uiso 1 1 calc R . .
C8 C 0.3166(5) 0.8309(2) 0.3367(3) 0.0313(7) Uani 1 1 d . . .
H8A H 0.3889 0.7897 0.3250 0.047 Uiso 1 1 calc R . .
H8B H 0.3420 0.8749 0.2949 0.047 Uiso 1 1 calc R . .
H8C H 0.2064 0.8155 0.3121 0.047 Uiso 1 1 calc R . .
C6 C 0.6145(4) 0.75098(19) 0.5438(3) 0.0303(6) Uani 1 1 d . . .
H6A H 0.6299 0.7920 0.4934 0.045 Uiso 1 1 calc R . .
H6B H 0.6853 0.7092 0.5320 0.045 Uiso 1 1 calc R . .
H6C H 0.6394 0.7687 0.6197 0.045 Uiso 1 1 calc R . .

loop_
_atom_site_aniso_label
_atom_site_aniso_U_11
_atom_site_aniso_U_22
_atom_site_aniso_U_33
_atom_site_aniso_U_23
_atom_site_aniso_U_13
_atom_site_aniso_U_12
Au1 0.01898(4) 0.01567(4) 0.01079(4) -0.00212(3) 0.00168(3) 0.00148(3)
S1 0.0187(3) 0.0203(3) 0.0121(2) -0.00312(19) -0.00063(19) 0.0018(2)
S3 0.0214(3) 0.0266(3) 0.0120(2) -0.0015(2) 0.0032(2) 0.0057(2)
S4 0.0178(2) 0.0146(2) 0.0112(2) 0.00107(17) 0.00235(18) 0.00107(18)
S2 0.0152(2) 0.0162(2) 0.0116(2) -0.00253(17) 0.00167(17) 0.00114(18)
O1 0.0189(8) 0.0238(9) 0.0184(8) -0.0035(7) 0.0023(6) 0.0061(7)
O4 0.0217(9) 0.0249(9) 0.0181(8) 0.0028(7) 0.0002(7) 0.0076(7)
O3 0.0231(9) 0.0194(8) 0.0184(8) 0.0026(6) 0.0072(7) -0.0019(7)
O2 0.0199(9) 0.0232(9) 0.0215(9) -0.0075(7) 0.0031(7) -0.0043(7)
C2 0.0227(11) 0.0170(10) 0.0150(10) 0.0008(8) 0.0001(8) -0.0018(8)
C1 0.0245(12) 0.0247(12) 0.0161(10) 0.0041(9) 0.0047(9) 0.0038(9)
N1 0.0155(8) 0.0124(8) 0.0142(8) -0.0018(6) 0.0021(6) -0.0014(6)
C5 0.0185(11) 0.0161(10) 0.0236(11) -0.0024(8) 0.0068(9) 0.0001(8)
C9 0.0159(10) 0.0171(10) 0.0182(10) -0.0031(8) 0.0037(8) -0.0027(8)
C7 0.0255(12) 0.0152(10) 0.0215(11) 0.0029(8) 0.0032(9) -0.0031(9)
C3 0.0257(12) 0.0157(10) 0.0155(10) -0.0050(8) 0.0002(8) 0.0000(8)
C10 0.0169(12) 0.0350(15) 0.0277(14) -0.0057(11) 0.0020(10) 0.0030(10)
C4 0.0460(18) 0.0227(13) 0.0144(11) -0.0009(9) 0.0020(11) 0.0043(12)
C8 0.0436(18) 0.0319(15) 0.0196(13) 0.0044(11) 0.0088(12) -0.0070(13)
C6 0.0161(11) 0.0304(15) 0.0446(18) -0.0033(13) 0.0052(11) -0.0007(10)

loop_
_atom_type_symbol
_atom_type_description
_atom_type_scat_dispersion_real
_atom_type_scat_dispersion_imag
_atom_type_scat_source
C C 0.0033 0.0016 'International Tables Vol C Tables 4.2.6.8 and 6.1.1.4'
H H 0.0000 0.0000 'International Tables Vol C Tables 4.2.6.8 and 6.1.1.4'
N N 0.0061 0.0033 'International Tables Vol C Tables 4.2.6.8 and 6.1.1.4'
O O 0.0106 0.0060 'International Tables Vol C Tables 4.2.6.8 and 6.1.1.4'
S S 0.1246 0.1234 'International Tables Vol C Tables 4.2.6.8 and 6.1.1.4'
Au Au -2.0133 8.8022 'International Tables Vol C Tables 4.2.6.8 and 6.1.1.4'

loop_
_geom_angle_atom_site_label_1
_geom_angle_atom_site_label_2
_geom_angle_atom_site_label_3
_geom_angle
_geom_angle_site_symmetry_1
_geom_angle_site_symmetry_3
_geom_angle_publ_flag
S3 Au1 S1 172.01(2) . . ?
S3 Au1 Au1 107.541(16) . 3_667 ?
S1 Au1 Au1 80.384(15) . 3_667 ?
S2 S1 Au1 97.04(3) . . ?
S4 S3 Au1 98.77(3) . . ?
O3 S4 O4 116.34(12) . . ?
O3 S4 C2 106.58(12) . . ?
O4 S4 C2 107.71(13) . . ?
O3 S4 S3 111.58(9) . . ?
O4 S4 S3 107.14(9) . . ?
C2 S4 S3 107.07(9) . . ?
O2 S2 O1 115.98(12) . . ?
O2 S2 C1 107.50(14) . . ?
O1 S2 C1 107.54(13) . . ?
O2 S2 S1 111.55(9) . . ?
O1 S2 S1 107.21(9) . . ?
C1 S2 S1 106.61(10) . . ?
C3 N1 C5 111.6(2) . . ?
C3 N1 C9 111.2(2) . . ?
C5 N1 C9 105.48(18) . . ?
C3 N1 C7 106.07(19) . . ?
C5 N1 C7 111.2(2) . . ?
C9 N1 C7 111.4(2) . . ?
N1 C5 C6 115.5(2) . . ?
C10 C9 N1 114.3(2) . . ?
C8 C7 N1 114.9(2) . . ?
N1 C3 C4 114.9(2) . . ?

loop_
_geom_bond_atom_site_label_1
_geom_bond_atom_site_label_2
_geom_bond_distance
_geom_bond_site_symmetry_2
_geom_bond_publ_flag
Au1 S3 2.2924(7) . ?
Au1 S1 2.2997(7) . ?
Au1 Au1 3.10696(19) 3_667 ?
S1 S2 2.0335(8) . ?
S3 S4 2.0383(8) . ?
S4 O3 1.448(2) . ?
S4 O4 1.451(2) . ?
S4 C2 1.776(3) . ?
S2 O2 1.449(2) . ?
S2 O1 1.450(2) . ?
S2 C1 1.766(3) . ?
N1 C3 1.510(3) . ?
N1 C5 1.513(3) . ?
N1 C9 1.515(3) . ?
N1 C7 1.520(3) . ?
C5 C6 1.516(4) . ?
C9 C10 1.513(4) . ?
C7 C8 1.515(4) . ?
C3 C4 1.512(4) . ?

loop_
_geom_hbond_atom_site_label_D
_geom_hbond_atom_site_label_H
_geom_hbond_atom_site_label_A
_geom_hbond_distance_DH
_geom_hbond_distance_HA
_geom_hbond_distance_DA
_geom_hbond_angle_DHA
_geom_hbond_site_symmetry_A
C2 H2C O2 0.98 2.56 3.533(3) 170.4 .
C1 H1C O3 0.98 2.49 3.458(4) 168.6 .
